data_7718549
loop_
_publ_author_name
'Seisenbaeva, Gulaim A.'
'Kloo, Lars'
'Agback, Peter'
'Kessler, Vadim G.'

_publ_section_title
;
 Polymerisation isomerism of tungsten(VI) oxomethoxide: new insights into
 the structure and reactivity of non-cluster metal oxoalkoxide aggregates.
;
_journal_issue 19
_journal_name_full 'Dalton transactions (Cambridge, England : 2003)'
_journal_page_first 7611
_journal_page_last 7615
_journal_paper_doi 10.1039/d5dt00348b
_journal_volume 54
_journal_year 2025
_chemical_absolute_configuration na
_chemical_formula_sum 'C4 H12 O5 W'
_chemical_formula_weight 323.99
_chemical_properties_physical Air-sensitive,Moisture-sensitive,Hygroscopic
_space_group_crystal_system tetragonal
_space_group_IT_number 81
_space_group_name_Hall 'P -4'
_space_group_name_H-M_alt 'P -4'
_atom_sites_solution_hydrogens geom
_atom_sites_solution_primary difmap
_atom_sites_solution_secondary difmap
_audit_creation_method SHELXL-2019/1
_audit_update_record
;
2025-04-08 deposited with the CCDC.	2025-04-15 downloaded from the CCDC.
;
_cell_angle_alpha 90
_cell_angle_beta 90
_cell_angle_gamma 90
_cell_formula_units_Z 1
_cell_length_a 7.1477(2)
_cell_length_b 7.1477(2)
_cell_length_c 4.0139(2)
_cell_measurement_reflns_used 2595
_cell_measurement_temperature 295(2)
_cell_measurement_theta_max 26.98
_cell_measurement_theta_min 5.71
_cell_volume 205.069(13)
_computing_cell_refinement 'Bruker SAINT'
_computing_data_collection 'Bruker APEX2'
_computing_data_reduction 'Bruker SAINT'
_computing_molecular_graphics 'Bruker SHELXTL'
_computing_publication_material 'Bruker SHELXTL'
_computing_structure_refinement 'SHELXL-2014 (Sheldrick 2014)'
_computing_structure_solution 'SHELXS-97 (Sheldrick 2008)'
_diffrn_ambient_temperature 295(2)
_diffrn_measured_fraction_theta_full 0.986
_diffrn_measured_fraction_theta_max 0.996
_diffrn_measurement_device_type 'Bruker D8 Quest ECO'
_diffrn_measurement_method 'Phi and Omega scan'
_diffrn_radiation_type MoK\a
_diffrn_radiation_wavelength 0.71073
_diffrn_reflns_av_R_equivalents 0.0562
_diffrn_reflns_av_unetI/netI 0.0420
_diffrn_reflns_Laue_measured_fraction_full 0.986
_diffrn_reflns_Laue_measured_fraction_max 0.996
_diffrn_reflns_limit_h_max 12
_diffrn_reflns_limit_h_min -12
_diffrn_reflns_limit_k_max 12
_diffrn_reflns_limit_k_min -12
_diffrn_reflns_limit_l_max 7
_diffrn_reflns_limit_l_min -7
_diffrn_reflns_number 8375
_diffrn_reflns_point_group_measured_fraction_full 0.992
_diffrn_reflns_point_group_measured_fraction_max 0.998
_diffrn_reflns_theta_full 25.242
_diffrn_reflns_theta_max 39.456
_diffrn_reflns_theta_min 5.707
_diffrn_source 'sealed tube'
_exptl_absorpt_coefficient_mu 14.052
_exptl_absorpt_correction_T_max 0.440
_exptl_absorpt_correction_T_min 0.133
_exptl_absorpt_correction_type multi-scan
_exptl_absorpt_process_details 'Bruker SADABS'
_exptl_crystal_colour colorless
_exptl_crystal_density_diffrn 2.623
_exptl_crystal_density_meas ?
_exptl_crystal_density_method 'not measured'
_exptl_crystal_description needle
_exptl_crystal_F_000 150
_exptl_crystal_recrystallization_method 'Re-crystallisation from solvent: methanol'
_exptl_crystal_size_max 0.240
_exptl_crystal_size_mid 0.080
_exptl_crystal_size_min 0.070
_exptl_transmission_factor_max 0.440
_exptl_transmission_factor_min 0.133
_refine_diff_density_max 2.309
_refine_diff_density_min -1.798
_refine_diff_density_rms 0.202
_refine_ls_abs_structure_details
;
 Refined as an inversion twin.
;
_refine_ls_abs_structure_Flack 0.48(5)
_refine_ls_extinction_method none
_refine_ls_goodness_of_fit_ref 1.035
_refine_ls_hydrogen_treatment constr
_refine_ls_matrix_type full
_refine_ls_number_parameters 31
_refine_ls_number_reflns 1223
_refine_ls_number_restraints 0
_refine_ls_restrained_S_all 1.035
_refine_ls_R_factor_all 0.0400
_refine_ls_R_factor_gt 0.0316
_refine_ls_shift/su_max 0.000
_refine_ls_shift/su_mean 0.000
_refine_ls_structure_factor_coef Fsqd
_refine_ls_weighting_details 'w=1/[\s^2^(Fo^2^)+(0.0226P)^2^] where P=(Fo^2^+2Fc^2^)/3'
_refine_ls_weighting_scheme calc
_refine_ls_wR_factor_gt 0.0491
_refine_ls_wR_factor_ref 0.0518
_reflns_Friedel_coverage 0.806
_reflns_Friedel_fraction_full 1.000
_reflns_Friedel_fraction_max 1.000
_reflns_number_gt 1102
_reflns_number_total 1223
_reflns_threshold_expression 'I > 2\s(I)'
_cod_data_source_file d5dt00348b2.cif
_cod_data_source_block WOMeNw_20250328_0m_b
_cod_depositor_comments
;
The following automatic conversions were performed:

data item '_exptl_absorpt_correction_type' value 'Multi-scan' was
changed to 'multi-scan' in accordance with the
/home/data/users/saulius/crontab/automatic-downloads/rss-feeds/RSC/lib/dictionaries/cif_core.dic
dictionary named 'cif_core.dic' version 2.4.2 last updated on
2011-04-26.

data item '_exptl_crystal_density_meas' value 'not measured' was
changed to '?' -- the value is perceived as not measured.

Automatic conversion script
Id: cif_fix_values 8170 2020-07-09 18:12:32Z antanas 

 Adding full bibliography for 7718549--7718551.cif.
;
_cod_original_cell_volume 205.069(15)
_cod_database_code 7718549
_shelx_shelxl_version_number 2019/1
_shelx_space_group_comment
;
The symmetry employed for this shelxl refinement is uniquely defined
by the following loop, which should always be used as a source of
symmetry information in preference to the above space-group names.
They are only intended as comments.
;
_shelx_estimated_absorpt_t_min 0.133
_shelx_estimated_absorpt_t_max 0.440
_exptl_absorpt_special_details 'Bruker SADABS'

loop_
_space_group_symop_operation_xyz
'x, y, z'
'-x, -y, z'
'y, -x, -z'
'-y, x, -z'

loop_
_atom_site_label
_atom_site_type_symbol
_atom_site_fract_x
_atom_site_fract_y
_atom_site_fract_z
_atom_site_U_iso_or_equiv
_atom_site_adp_type
_atom_site_occupancy
_atom_site_site_symmetry_order
_atom_site_calc_flag
_atom_site_refinement_flags_posn
_atom_site_refinement_flags_adp
_atom_site_refinement_flags_occupancy
_atom_site_disorder_assembly
_atom_site_disorder_group
W1 W 0.500000 0.500000 1.000000 0.02565(10) Uani 1 4 d S T P . .
O2 O 0.500000 0.500000 0.500000 0.056(2) Uani 1 4 d S T P A .
O3 O 0.3180(9) 0.3141(9) 0.9336(15) 0.0360(15) Uani 0.678(9) 1 d . . P A 1
C1 C 0.1566(12) 0.3008(16) 0.729(2) 0.057(2) Uani 0.678(9) 1 d . . P A 1
H1A H 0.137921 0.172815 0.664174 0.085 Uiso 0.678(9) 1 calc R U P A 1
H1B H 0.173545 0.376348 0.533209 0.085 Uiso 0.678(9) 1 calc R U P A 1
H1C H 0.049356 0.344194 0.849995 0.085 Uiso 0.678(9) 1 calc R U P A 1
O3A O 0.2468(18) 0.4413(19) 0.931(3) 0.0360(15) Uani 0.322(9) 1 d . . P A 2
C1A C 0.1566(12) 0.3008(16) 0.729(2) 0.057(2) Uani 0.322(9) 1 d . . P A 2
H1A1 H 0.067481 0.359560 0.583586 0.085 Uiso 0.322(9) 1 calc R U P A 2
H1A2 H 0.093531 0.212706 0.869942 0.085 Uiso 0.322(9) 1 calc R U P A 2
H1A3 H 0.248978 0.236679 0.597744 0.085 Uiso 0.322(9) 1 calc R U P A 2

loop_
_atom_site_aniso_label
_atom_site_aniso_U_11
_atom_site_aniso_U_22
_atom_site_aniso_U_33
_atom_site_aniso_U_23
_atom_site_aniso_U_13
_atom_site_aniso_U_12
W1 0.03246(13) 0.03246(13) 0.01204(12) 0.000 0.000 0.000
O2 0.036(2) 0.036(2) 0.097(7) 0.000 0.000 0.000
O3 0.040(3) 0.043(3) 0.026(4) 0.001(2) -0.004(2) -0.014(2)
C1 0.048(4) 0.082(6) 0.041(4) 0.002(4) -0.008(3) -0.017(4)
O3A 0.040(3) 0.043(3) 0.026(4) 0.001(2) -0.004(2) -0.014(2)
C1A 0.048(4) 0.082(6) 0.041(4) 0.002(4) -0.008(3) -0.017(4)

loop_
_atom_type_symbol
_atom_type_description
_atom_type_scat_dispersion_real
_atom_type_scat_dispersion_imag
_atom_type_scat_source
C C 0.0033 0.0016 'International Tables Vol C Tables 4.2.6.8 and 6.1.1.4'
H H 0.0000 0.0000 'International Tables Vol C Tables 4.2.6.8 and 6.1.1.4'
O O 0.0106 0.0060 'International Tables Vol C Tables 4.2.6.8 and 6.1.1.4'
W W -0.8490 6.8722 'International Tables Vol C Tables 4.2.6.8 and 6.1.1.4'

loop_
_geom_angle_atom_site_label_1
_geom_angle_atom_site_label_2
_geom_angle_atom_site_label_3
_geom_angle
_geom_angle_site_symmetry_1
_geom_angle_site_symmetry_3
_geom_angle_publ_flag
O3A W1 O3A 163.1(7) . 2_665 ?
O3A W1 O3A 91.24(11) . 3_567 ?
O3A W1 O3A 91.24(11) 2_665 3_567 ?
O3A W1 O3A 91.24(11) . 4_657 ?
O3A W1 O3A 91.24(11) 2_665 4_657 ?
O3A W1 O3A 163.1(7) 3_567 4_657 ?
O3A W1 O3 143.6(4) . 2_665 ?
O3A W1 O3 32.2(4) 2_665 2_665 ?
O3A W1 O3 59.6(4) 3_567 2_665 ?
O3A W1 O3 123.2(4) 4_657 2_665 ?
O3 W1 O3 163.7(4) . 2_665 ?
O3A W1 O3 59.6(4) . 3_567 ?
O3A W1 O3 123.2(4) 2_665 3_567 ?
O3A W1 O3 32.2(4) 3_567 3_567 ?
O3A W1 O3 143.6(4) 4_657 3_567 ?
O3 W1 O3 91.16(5) . 3_567 ?
O3 W1 O3 91.16(5) 2_665 3_567 ?
O3 W1 O3 91.16(5) . 4_657 ?
O3 W1 O3 91.16(5) 2_665 4_657 ?
O3 W1 O3 163.7(4) 3_567 4_657 ?
O3 W1 O2 98.16(18) . 1_556 ?
O3 W1 O2 98.16(18) 2_665 1_556 ?
O3 W1 O2 81.84(18) 3_567 1_556 ?
O3 W1 O2 81.84(18) 4_657 1_556 ?
O3A W1 O2 81.5(4) . . ?
O3A W1 O2 81.5(4) 2_665 . ?
O3A W1 O2 98.5(4) 3_567 . ?
O3A W1 O2 98.5(4) 4_657 . ?
O3 W1 O2 81.84(18) . . ?
O3 W1 O2 81.84(18) 2_665 . ?
O3 W1 O2 98.16(18) 3_567 . ?
O3 W1 O2 98.16(18) 4_657 . ?
O2 W1 O2 180.0 1_556 . ?
W1 O2 W1 180.0 1_554 . ?
C1 O3 W1 133.8(6) . . ?
C1A O3A W1 131.9(10) . . ?

loop_
_geom_bond_atom_site_label_1
_geom_bond_atom_site_label_2
_geom_bond_distance
_geom_bond_site_symmetry_2
_geom_bond_publ_flag
W1 O3A 1.879(13) . ?
W1 O3A 1.879(13) 2_665 ?
W1 O3A 1.879(12) 3_567 ?
W1 O3A 1.879(12) 4_657 ?
W1 O3 1.878(6) . ?
W1 O3 1.878(6) 2_665 ?
W1 O3 1.878(6) 3_567 ?
W1 O3 1.878(6) 4_657 ?
W1 O2 2.00695(10) 1_556 ?
W1 O2 2.00695(10) . ?
O3 C1 1.420(10) . ?
O3A C1A 1.443(15) . ?
